data_4505085
loop_
_publ_author_name
'Kong, Deyuan'
'Clearfield, Abraham'

_publ_section_title
;
 Supramolecular Hydrogen-Bonded Frameworks from
 6-Phosphonopyridine-2-carboxylic Acid and Transition Metal Ions
;
_journal_issue 3
_journal_name_full 'Crystal Growth &amp; Design'
_journal_page_first 1263
_journal_paper_doi 10.1021/cg050015e
_journal_volume 5
_journal_year 2005
_chemical_formula_sum 'C6 H12 Co N O9 P'
_chemical_formula_weight 332.07
_chemical_name_systematic
; 
 ? 
;
_space_group_IT_number 2
_symmetry_cell_setting triclinic
_symmetry_space_group_name_Hall '-P 1'
_symmetry_space_group_name_H-M 'P -1'
_atom_sites_solution_hydrogens geom
_atom_sites_solution_primary direct
_atom_sites_solution_secondary difmap
_audit_creation_method SHELXL-97
_cell_angle_alpha 97.329(8)
_cell_angle_beta 90.552(8)
_cell_angle_gamma 100.293(9)
_cell_formula_units_Z 2
_cell_length_a 7.292(4)
_cell_length_b 8.255(4)
_cell_length_c 10.055(5)
_cell_measurement_temperature 110(2)
_cell_volume 590.3(5)
_computing_cell_refinement 'Bruker SMART'
_computing_data_collection 'Bruker SMART'
_computing_data_reduction 'Bruker SAINT'
_computing_molecular_graphics 'Bruker SHELXTL'
_computing_publication_material 'Bruker SHELXTL'
_computing_structure_refinement 'SHELXL-97 (Sheldrick, 1997)'
_computing_structure_solution 'SHELXS-97 (Sheldrick, 1990)'
_diffrn_ambient_temperature 110(2)
_diffrn_measured_fraction_theta_full 0.805
_diffrn_measured_fraction_theta_max 0.805
_diffrn_measurement_device_type 'CCD area detector'
_diffrn_measurement_method 'phi and omega scans'
_diffrn_radiation_monochromator graphite
_diffrn_radiation_source 'fine-focus sealed tube'
_diffrn_radiation_type MoK\a
_diffrn_radiation_wavelength 0.71073
_diffrn_reflns_av_R_equivalents 0.0527
_diffrn_reflns_av_sigmaI/netI 0.0816
_diffrn_reflns_limit_h_max 8
_diffrn_reflns_limit_h_min -8
_diffrn_reflns_limit_k_max 9
_diffrn_reflns_limit_k_min -9
_diffrn_reflns_limit_l_max 11
_diffrn_reflns_limit_l_min -11
_diffrn_reflns_number 3232
_diffrn_reflns_theta_full 24.71
_diffrn_reflns_theta_max 24.71
_diffrn_reflns_theta_min 2.04
_exptl_absorpt_coefficient_mu 1.629
_exptl_absorpt_correction_type none
_exptl_crystal_colour purple
_exptl_crystal_density_diffrn 1.868
_exptl_crystal_density_meas 0
_exptl_crystal_density_method 'not measured'
_exptl_crystal_description block
_exptl_crystal_F_000 338
_exptl_crystal_size_max 0.33
_exptl_crystal_size_mid 0.26
_exptl_crystal_size_min 0.12
_refine_diff_density_max 0.668
_refine_diff_density_min -0.935
_refine_diff_density_rms 0.128
_refine_ls_extinction_method none
_refine_ls_goodness_of_fit_ref 1.112
_refine_ls_hydrogen_treatment mixed
_refine_ls_matrix_type full
_refine_ls_number_parameters 163
_refine_ls_number_reflns 1624
_refine_ls_number_restraints 0
_refine_ls_restrained_S_all 1.112
_refine_ls_R_factor_all 0.0829
_refine_ls_R_factor_gt 0.0541
_refine_ls_shift/su_max 0.000
_refine_ls_shift/su_mean 0.000
_refine_ls_structure_factor_coef Fsqd
_refine_ls_weighting_details 'calc w=1/[\s^2^(Fo^2^)+(0.0648P)^2^+0.4148P] where P=(Fo^2^+2Fc^2^)/3'
_refine_ls_weighting_scheme calc
_refine_ls_wR_factor_gt 0.1189
_refine_ls_wR_factor_ref 0.1467
_reflns_number_gt 1114
_reflns_number_total 1624
_reflns_threshold_expression >2sigma(I)
_cod_data_source_file cg050015esi20050114_030332.cif
_cod_data_source_block sol
_cod_depositor_comments
;
The following automatic conversions were performed:

'_symmetry_cell_setting' value 'Triclinic' changed to 'triclinic'
according to /home/saulius/struct/CIF-dictionaries/cif_core.dic
dictionary named 'cif_core.dic' version 2.4.1 from 2010-06-29.

Automatic conversion script
Id: cif_fix_values 1715 2011-07-08 13:25:40Z adriana 
;
_cod_original_sg_symbol_H-M P-1
_cod_database_code 4505085

loop_
_symmetry_equiv_pos_as_xyz
'x, y, z'
'-x, -y, -z'

loop_
_atom_site_label
_atom_site_type_symbol
_atom_site_fract_x
_atom_site_fract_y
_atom_site_fract_z
_atom_site_U_iso_or_equiv
_atom_site_adp_type
_atom_site_occupancy
_atom_site_symmetry_multiplicity
_atom_site_calc_flag
_atom_site_refinement_flags
Co1 Co 0.28000(12) 0.18062(12) 0.63833(7) 0.0164(3) Uani 1 1 d .
P1 P 0.2104(2) -0.1951(2) 0.69475(14) 0.0153(4) Uani 1 1 d .
N1 N 0.2662(7) 0.1098(8) 0.8291(5) 0.0175(13) Uani 1 1 d .
C1 C 0.2427(9) -0.0483(10) 0.8494(6) 0.0179(15) Uani 1 1 d .
C2 C 0.2380(10) -0.0928(10) 0.9794(6) 0.0247(17) Uani 1 1 d .
H2A H 0.2229 -0.2062 0.9930 0.030 Uiso 1 1 calc R
C3 C 0.2555(10) 0.0300(10) 1.0864(6) 0.0275(19) Uani 1 1 d .
H3A H 0.2532 0.0025 1.1753 0.033 Uiso 1 1 calc R
C4 C 0.2769(10) 0.1960(9) 1.0643(6) 0.0200(16) Uani 1 1 d .
H4A H 0.2885 0.2820 1.1380 0.024 Uiso 1 1 calc R
C5 C 0.2808(9) 0.2342(9) 0.9336(6) 0.0170(15) Uani 1 1 d .
C6 C 0.2955(9) 0.4047(10) 0.8937(6) 0.0203(16) Uani 1 1 d .
O1 O 0.2874(7) 0.5246(7) 0.9792(4) 0.0292(13) Uani 1 1 d .
O2 O 0.3164(6) 0.4159(6) 0.7683(4) 0.0199(11) Uani 1 1 d .
O3 O 0.2480(6) -0.0864(6) 0.5827(4) 0.0186(11) Uani 1 1 d .
O4 O 0.0214(6) -0.2991(6) 0.6910(4) 0.0218(11) Uani 1 1 d .
O5 O 0.3686(6) -0.2998(6) 0.6943(4) 0.0185(11) Uani 1 1 d .
H5A H 0.3271 -0.3911 0.7213 0.028 Uiso 1 1 calc R
O1W O 0.1557(7) 0.5853(7) 0.2301(4) 0.0273(13) Uani 1 1 d .
H1WC H 0.1965 0.5647 0.1520 0.033 Uiso 1 1 d R
H1WD H 0.1002 0.4946 0.2540 0.033 Uiso 1 1 d R
O2W O 0.5618(6) 0.2016(7) 0.6304(4) 0.0275(13) Uani 1 1 d .
H2WB H 0.6197 0.2941 0.6698 0.033 Uiso 1 1 d R
H2WC H 0.5985 0.1849 0.5506 0.033 Uiso 1 1 d R
O3W O 0.2814(7) 0.2379(8) 0.4433(4) 0.0351(15) Uani 1 1 d .
H3WB H 0.3864 0.2899 0.4226 0.042 Uiso 1 1 d R
H3WC H 0.1946 0.2891 0.4259 0.042 Uiso 1 1 d R
O4W O -0.0037(6) 0.1667(7) 0.6370(4) 0.0255(12) Uani 1 1 d .
H4WB H -0.0504 0.1450 0.5575 0.031 Uiso 1 1 d R
H4WC H -0.0325 0.2567 0.6742 0.031 Uiso 1 1 d R

loop_
_atom_site_aniso_label
_atom_site_aniso_U_11
_atom_site_aniso_U_22
_atom_site_aniso_U_33
_atom_site_aniso_U_23
_atom_site_aniso_U_13
_atom_site_aniso_U_12
Co1 0.0184(6) 0.0213(6) 0.0106(4) 0.0055(4) 0.0040(3) 0.0046(4)
P1 0.0182(10) 0.0173(11) 0.0115(8) 0.0041(7) 0.0034(7) 0.0040(8)
N1 0.017(3) 0.023(4) 0.013(3) 0.004(2) 0.004(2) 0.003(3)
C1 0.016(3) 0.024(4) 0.015(3) 0.009(3) 0.006(3) 0.004(3)
C2 0.034(4) 0.026(5) 0.017(3) 0.010(3) 0.001(3) 0.006(4)
C3 0.038(5) 0.032(5) 0.017(3) 0.013(3) 0.004(3) 0.010(4)
C4 0.032(4) 0.016(4) 0.009(3) -0.003(3) -0.001(3) 0.002(3)
C5 0.018(4) 0.020(4) 0.013(3) 0.004(3) 0.004(3) 0.003(3)
C6 0.020(4) 0.028(5) 0.012(3) 0.001(3) 0.005(3) 0.004(3)
O1 0.044(3) 0.028(3) 0.018(2) 0.005(2) 0.011(2) 0.010(3)
O2 0.031(3) 0.016(3) 0.012(2) 0.0003(18) 0.0042(18) 0.003(2)
O3 0.026(3) 0.021(3) 0.012(2) 0.0094(19) 0.0058(18) 0.006(2)
O4 0.020(3) 0.023(3) 0.021(2) 0.007(2) 0.0016(19) -0.003(2)
O5 0.017(2) 0.016(3) 0.023(2) 0.0049(19) 0.0049(18) 0.003(2)
O1W 0.031(3) 0.026(3) 0.019(2) -0.001(2) 0.010(2) -0.007(3)
O2W 0.025(3) 0.032(4) 0.018(2) -0.011(2) 0.0039(19) -0.006(3)
O3W 0.022(3) 0.063(5) 0.027(3) 0.024(3) 0.009(2) 0.013(3)
O4W 0.027(3) 0.030(3) 0.017(2) -0.007(2) -0.0018(19) 0.005(3)

loop_
_atom_type_symbol
_atom_type_description
_atom_type_scat_dispersion_real
_atom_type_scat_dispersion_imag
_atom_type_scat_source
C C 0.0033 0.0016 'International Tables Vol C Tables 4.2.6.8 and 6.1.1.4'
H H 0.0000 0.0000 'International Tables Vol C Tables 4.2.6.8 and 6.1.1.4'
N N 0.0061 0.0033 'International Tables Vol C Tables 4.2.6.8 and 6.1.1.4'
O O 0.0106 0.0060 'International Tables Vol C Tables 4.2.6.8 and 6.1.1.4'
P P 0.1023 0.0942 'International Tables Vol C Tables 4.2.6.8 and 6.1.1.4'
Co Co 0.3494 0.9721 'International Tables Vol C Tables 4.2.6.8 and 6.1.1.4'

loop_
_geom_angle_atom_site_label_1
_geom_angle_atom_site_label_2
_geom_angle_atom_site_label_3
_geom_angle
O2W Co1 O4W 176.73(19)
O2W Co1 N1 94.49(19)
O4W Co1 N1 88.68(19)
O2W Co1 O3W 87.66(18)
O4W Co1 O3W 89.21(17)
N1 Co1 O3W 176.3(2)
O2W Co1 O2 89.72(19)
O4W Co1 O2 90.24(19)
N1 Co1 O2 76.8(2)
O3W Co1 O2 106.2(2)
O2W Co1 O3 90.00(19)
O4W Co1 O3 91.26(19)
N1 Co1 O3 81.4(2)
O3W Co1 O3 95.7(2)
O2 Co1 O3 158.12(15)
O4 P1 O3 115.5(3)
O4 P1 O5 112.5(3)
O3 P1 O5 107.3(2)
O4 P1 C1 109.2(3)
O3 P1 C1 104.6(3)
O5 P1 C1 107.2(3)
C1 N1 C5 121.2(5)
C1 N1 Co1 122.2(5)
C5 N1 Co1 116.5(5)
N1 C1 C2 121.2(7)
N1 C1 P1 113.8(4)
C2 C1 P1 125.0(6)
C3 C2 C1 118.8(7)
C3 C2 H2A 120.6
C1 C2 H2A 120.6
C2 C3 C4 119.8(6)
C2 C3 H3A 120.1
C4 C3 H3A 120.1
C5 C4 C3 119.4(6)
C5 C4 H4A 120.3
C3 C4 H4A 120.3
N1 C5 C4 119.6(7)
N1 C5 C6 114.7(5)
C4 C5 C6 125.7(6)
O1 C6 O2 123.7(7)
O1 C6 C5 120.2(5)
O2 C6 C5 116.1(6)
C6 O2 Co1 115.2(5)
P1 O3 Co1 117.3(3)
P1 O5 H5A 109.5
H1WC O1W H1WD 108.4
Co1 O2W H2WB 112.6
Co1 O2W H2WC 112.6
H2WB O2W H2WC 110.2
Co1 O3W H3WB 113.0
Co1 O3W H3WC 113.2
H3WB O3W H3WC 110.6
Co1 O4W H4WB 111.3
Co1 O4W H4WC 111.1
H4WB O4W H4WC 109.2

loop_
_geom_bond_atom_site_label_1
_geom_bond_atom_site_label_2
_geom_bond_distance
Co1 O2W 2.034(5)
Co1 O4W 2.051(5)
Co1 N1 2.074(5)
Co1 O3W 2.074(4)
Co1 O2 2.171(5)
Co1 O3 2.174(5)
P1 O4 1.486(5)
P1 O3 1.525(4)
P1 O5 1.560(5)
P1 C1 1.831(7)
N1 C1 1.328(10)
N1 C5 1.361(9)
C1 C2 1.401(8)
C2 C3 1.369(11)
C2 H2A 0.9500
C3 C4 1.398(11)
C3 H3A 0.9500
C4 C5 1.389(8)
C4 H4A 0.9500
C5 C6 1.498(10)
C6 O1 1.236(9)
C6 O2 1.285(7)
O5 H5A 0.8400
O1W H1WC 0.8500
O1W H1WD 0.8500
O2W H2WB 0.8500
O2W H2WC 0.8500
O3W H3WB 0.8500
O3W H3WC 0.8500
O4W H4WB 0.8500
O4W H4WC 0.8500

loop_
_geom_hbond_atom_site_label_D
_geom_hbond_atom_site_label_H
_geom_hbond_atom_site_label_A
_geom_hbond_distance_DH
_geom_hbond_distance_HA
_geom_hbond_distance_DA
_geom_hbond_angle_DHA
_geom_hbond_site_symmetry_A
O5 H5A O2 0.84 1.71 2.517(7) 161.2 1_545
O1W H1WC O1 0.85 1.88 2.726(6) 178.6 1_554
O1W H1WD O4 0.85 1.85 2.699(7) 179.0 2_556
O2W H2WB O1W 0.85 1.95 2.706(7) 147.0 2_666
O2W H2WC O3 0.85 1.95 2.725(6) 151.8 2_656
O3W H3WB O5 0.85 2.14 2.911(6) 150.1 2_656
O3W H3WC O4 0.85 1.98 2.733(6) 147.9 2_556
O4W H4WB O3 0.85 1.96 2.760(6) 156.8 2_556
O4W H4WC O1W 0.85 1.88 2.711(7) 163.8 2_566

loop_
_geom_torsion_atom_site_label_1
_geom_torsion_atom_site_label_2
_geom_torsion_atom_site_label_3
_geom_torsion_atom_site_label_4
_geom_torsion
O2W Co1 N1 C1 -90.5(5)
O4W Co1 N1 C1 90.3(5)
O3W Co1 N1 C1 35(4)
O2 Co1 N1 C1 -179.1(5)
O3 Co1 N1 C1 -1.2(5)
O2W Co1 N1 C5 90.1(5)
O4W Co1 N1 C5 -89.2(5)
O3W Co1 N1 C5 -144(3)
O2 Co1 N1 C5 1.4(4)
O3 Co1 N1 C5 179.4(5)
C5 N1 C1 C2 -2.0(10)
Co1 N1 C1 C2 178.5(5)
C5 N1 C1 P1 176.0(5)
Co1 N1 C1 P1 -3.4(7)
O4 P1 C1 N1 -116.4(5)
O3 P1 C1 N1 7.7(6)
O5 P1 C1 N1 121.5(5)
O4 P1 C1 C2 61.5(6)
O3 P1 C1 C2 -174.3(5)
O5 P1 C1 C2 -60.5(6)
N1 C1 C2 C3 0.9(10)
P1 C1 C2 C3 -176.9(5)
C1 C2 C3 C4 0.3(11)
C2 C3 C4 C5 -0.3(11)
C1 N1 C5 C4 1.9(10)
Co1 N1 C5 C4 -178.6(5)
C1 N1 C5 C6 -176.6(6)
Co1 N1 C5 C6 2.9(7)
C3 C4 C5 N1 -0.8(10)
C3 C4 C5 C6 177.5(7)
N1 C5 C6 O1 171.5(6)
C4 C5 C6 O1 -6.9(11)
N1 C5 C6 O2 -8.6(9)
C4 C5 C6 O2 173.1(6)
O1 C6 O2 Co1 -170.3(5)
C5 C6 O2 Co1 9.7(7)
O2W Co1 O2 C6 -101.0(5)
O4W Co1 O2 C6 82.3(5)
N1 Co1 O2 C6 -6.3(4)
O3W Co1 O2 C6 171.5(4)
O3 Co1 O2 C6 -11.7(7)
O4 P1 O3 Co1 111.3(3)
O5 P1 O3 Co1 -122.3(3)
C1 P1 O3 Co1 -8.7(3)
O2W Co1 O3 P1 101.0(3)
O4W Co1 O3 P1 -82.0(3)
N1 Co1 O3 P1 6.5(3)
O3W Co1 O3 P1 -171.3(3)
O2 Co1 O3 P1 11.8(6)
